data_7135969
loop_
_publ_author_name
'Dokken, Hannah'
'Rajeshkumar, Thayalan'
'Almquist, C. Christopher'
'Zhou, Wen'
'Maichle-Moessmer, Caecilia'
'Harrison, Alexander'
'Anwander, Reiner'
'Maron, Laurent'
'Piers, Warren'

_publ_section_title
;
 Coordination-induced bond weakening of multiple C-H bonds in a molybdenum
 methyl complex leading to a bridging ethylenediyl by C-C bond formation
 through bimolecular coupling of a terminal methylidyne
;
_journal_name_full 'Chemical Communications'
_journal_paper_doi 10.1039/D6CC02936A
_journal_year 2026
_chemical_formula_sum 'C76 H86 B4 Mo2 N22 O4'
_chemical_formula_weight 1606.78
_space_group_crystal_system triclinic
_space_group_IT_number 2
_space_group_name_Hall '-P 1'
_space_group_name_H-M_alt 'P -1'
_atom_sites_solution_hydrogens geom
_audit_creation_method SHELXL-2025/1
_audit_update_record
;
2026-06-16 deposited with the CCDC.	2026-06-19 downloaded from the CCDC.
;
_cell_angle_alpha 105.2550(10)
_cell_angle_beta 112.6760(10)
_cell_angle_gamma 97.5130(10)
_cell_formula_units_Z 1
_cell_length_a 11.7383(5)
_cell_length_b 13.0096(6)
_cell_length_c 14.4825(7)
_cell_measurement_reflns_used 5950
_cell_measurement_temperature 100(2)
_cell_measurement_theta_max 21.51
_cell_measurement_theta_min 2.216
_cell_volume 1900.62(15)
_computing_cell_refinement 'SAINT V8.40B (Bruker Nano, Inc., 2019)'
_computing_data_collection 'APEX3 v2019.11-0'
_computing_data_reduction 'SAINT V8.40B (Bruker Nano, Inc., 2019)'
_computing_structure_refinement 'SHELXL-2025/1 (Sheldrick, 2025)'
_computing_structure_solution 'SHELXT 2018/2 (Sheldrick, 2018)'
_diffrn_ambient_temperature 100(2)
_diffrn_measured_fraction_theta_full 0.999
_diffrn_measured_fraction_theta_max 0.998
_diffrn_measurement_device_type 'Bruker APEX II DUO'
_diffrn_measurement_method 'omega scans'
_diffrn_radiation_type MoK\a
_diffrn_radiation_wavelength 0.71073
_diffrn_reflns_av_R_equivalents 0.0906
_diffrn_reflns_av_unetI/netI 0.0570
_diffrn_reflns_Laue_measured_fraction_full 0.999
_diffrn_reflns_Laue_measured_fraction_max 0.998
_diffrn_reflns_limit_h_max 15
_diffrn_reflns_limit_h_min -15
_diffrn_reflns_limit_k_max 16
_diffrn_reflns_limit_k_min -16
_diffrn_reflns_limit_l_max 18
_diffrn_reflns_limit_l_min -18
_diffrn_reflns_number 59418
_diffrn_reflns_point_group_measured_fraction_full 0.999
_diffrn_reflns_point_group_measured_fraction_max 0.998
_diffrn_reflns_theta_full 25.242
_diffrn_reflns_theta_max 27.029
_diffrn_reflns_theta_min 2.216
_diffrn_source 'ImuS-focus sealed tube'
_exptl_absorpt_coefficient_mu 0.395
_exptl_absorpt_correction_type multi-scan
_exptl_absorpt_process_details 'sadabs V2012/1 (Bruker AXS Inc.)'
_exptl_crystal_colour orange
_exptl_crystal_density_diffrn 1.404
_exptl_crystal_description needle
_exptl_crystal_F_000 832
_exptl_crystal_size_max 0.084
_exptl_crystal_size_mid 0.055
_exptl_crystal_size_min 0.045
_exptl_transmission_factor_max 0.7455
_exptl_transmission_factor_min 0.6916
_refine_diff_density_max 0.788
_refine_diff_density_min -0.403
_refine_diff_density_rms 0.075
_refine_ls_extinction_method none
_refine_ls_goodness_of_fit_ref 1.022
_refine_ls_hydrogen_treatment constr
_refine_ls_matrix_type full
_refine_ls_number_parameters 541
_refine_ls_number_reflns 8307
_refine_ls_number_restraints 124
_refine_ls_restrained_S_all 1.015
_refine_ls_R_factor_all 0.0615
_refine_ls_R_factor_gt 0.0410
_refine_ls_shift/su_max 0.001
_refine_ls_shift/su_mean 0.000
_refine_ls_structure_factor_coef Fsqd
_refine_ls_weighting_details 'w=1/[\s^2^(Fo^2^)+(0.0406P)^2^+0.8990P] where P=(Fo^2^+2Fc^2^)/3'
_refine_ls_weighting_scheme calc
_refine_ls_wR_factor_gt 0.0878
_refine_ls_wR_factor_ref 0.0970
_reflns_Friedel_coverage 0.000
_reflns_number_gt 6436
_reflns_number_total 8307
_reflns_threshold_expression 'I > 2\s(I)'
_cod_data_source_file d6cc02936a2.cif
_cod_data_source_block mo_HD1001_0m_a
_cod_database_code 7135969
_shelx_shelxl_version_number 2025/1
_shelx_space_group_comment
;
The symmetry employed for this shelxl refinement is uniquely defined
by the following loop, which should always be used as a source of
symmetry information in preference to the above space-group names.
They are only intended as comments.
;
_shelx_estimated_absorpt_t_min 0.975
_shelx_estimated_absorpt_t_max 0.982

loop_
_space_group_symop_operation_xyz
'x, y, z'
'-x, -y, -z'

loop_
_atom_site_label
_atom_site_type_symbol
_atom_site_fract_x
_atom_site_fract_y
_atom_site_fract_z
_atom_site_U_iso_or_equiv
_atom_site_adp_type
_atom_site_occupancy
_atom_site_site_symmetry_order
_atom_site_calc_flag
_atom_site_refinement_flags_posn
_atom_site_refinement_flags_adp
_atom_site_refinement_flags_occupancy
_atom_site_disorder_assembly
_atom_site_disorder_group
C1 C 0.6515(3) 0.8758(2) 0.4847(2) 0.0254(6) Uani 1 1 d . . . . .
H1 H 0.646239 0.925384 0.446267 0.030 Uiso 1 1 calc R U . . .
C2 C 0.5712(3) 0.8551(2) 0.5313(2) 0.0263(6) Uani 1 1 d . . . . .
H2 H 0.502515 0.886575 0.531146 0.032 Uiso 1 1 calc R U . . .
C3 C 0.6131(3) 0.7790(2) 0.5776(2) 0.0250(6) Uani 1 1 d . . . . .
H3 H 0.577842 0.748482 0.616562 0.030 Uiso 1 1 calc R U . . .
C4 C 1.1125(3) 0.8665(2) 0.6957(2) 0.0261(6) Uani 1 1 d . . . . .
H4 H 1.170813 0.914113 0.684762 0.031 Uiso 1 1 calc R U . . .
C5 C 1.1391(3) 0.8441(2) 0.7891(2) 0.0282(6) Uani 1 1 d . . . . .
H5 H 1.216887 0.871866 0.852656 0.034 Uiso 1 1 calc R U . . .
C6 C 1.0277(3) 0.7726(2) 0.7697(2) 0.0257(6) Uani 1 1 d . . . . .
H6 H 1.015474 0.741457 0.818751 0.031 Uiso 1 1 calc R U . . .
C7 C 0.7385(2) 0.6235(2) 0.6666(2) 0.0221(6) Uani 1 1 d . . . . .
C8 C 0.7650(3) 0.6740(2) 0.7735(2) 0.0280(6) Uani 1 1 d . . . . .
H8 H 0.828262 0.742359 0.813672 0.034 Uiso 1 1 calc R U . . .
C9 C 0.7023(3) 0.6278(2) 0.8226(2) 0.0313(7) Uani 1 1 d . . . . .
H9 H 0.726433 0.663524 0.896153 0.038 Uiso 1 1 calc R U . . .
C10 C 0.6048(3) 0.5304(2) 0.7667(2) 0.0253(6) Uani 1 1 d . . . . .
C11 C 0.5750(3) 0.4800(2) 0.6600(2) 0.0255(6) Uani 1 1 d . . . . .
H11 H 0.508838 0.413467 0.619317 0.031 Uiso 1 1 calc R U . . .
C12 C 0.6400(3) 0.5252(2) 0.6119(2) 0.0248(6) Uani 1 1 d . . . . .
H12 H 0.616967 0.488103 0.538872 0.030 Uiso 1 1 calc R U . . .
C13 C 0.5314(3) 0.4829(3) 0.8182(2) 0.0339(7) Uani 1 1 d . . . . .
H13A H 0.457394 0.422799 0.763396 0.051 Uiso 1 1 calc R U . . .
H13B H 0.502138 0.540727 0.854541 0.051 Uiso 1 1 calc R U . . .
H13C H 0.587127 0.454361 0.869989 0.051 Uiso 1 1 calc R U . . .
C14 C 0.8095(2) 0.5862(2) 0.5048(2) 0.0213(5) Uani 1 1 d . . . . .
C15 C 0.8227(3) 0.4830(2) 0.5099(2) 0.0250(6) Uani 1 1 d . . . . .
H15 H 0.814508 0.461450 0.565267 0.030 Uiso 1 1 calc R U . . .
C16 C 0.8476(3) 0.4117(2) 0.4358(2) 0.0285(6) Uani 1 1 d . . . . .
H16 H 0.860563 0.342644 0.441529 0.034 Uiso 1 1 calc R U . . .
C17 C 0.8534(3) 0.4418(2) 0.3530(2) 0.0260(6) Uani 1 1 d . . . . .
H17 H 0.868724 0.392479 0.300427 0.031 Uiso 1 1 calc R U . . .
C18 C 0.8371(2) 0.5441(2) 0.3460(2) 0.0221(6) Uani 1 1 d . . . . .
C19 C 0.8280(2) 0.4908(2) 0.1462(2) 0.0231(6) Uani 1 1 d . . . . .
C20 C 0.7437(3) 0.3870(2) 0.1098(2) 0.0268(6) Uani 1 1 d . . . . .
H20 H 0.706547 0.370234 0.153706 0.032 Uiso 1 1 calc R U . . .
C21 C 0.7118(3) 0.3075(2) 0.0124(2) 0.0296(6) Uani 1 1 d . . . . .
H21 H 0.656426 0.237293 -0.007391 0.036 Uiso 1 1 calc R U . . .
C22 C 0.7594(3) 0.3285(2) -0.0566(2) 0.0297(6) Uani 1 1 d . . . . .
C23 C 0.8408(3) 0.4325(2) -0.0236(2) 0.0319(7) Uani 1 1 d . . . . .
H23 H 0.874157 0.450165 -0.069344 0.038 Uiso 1 1 calc R U . . .
C24 C 0.8740(3) 0.5108(2) 0.0748(2) 0.0270(6) Uani 1 1 d . . . . .
H24 H 0.930054 0.580696 0.094477 0.032 Uiso 1 1 calc R U . . .
C25 C 0.7200(3) 0.2439(3) -0.1647(3) 0.0487(9) Uani 1 1 d . . . . .
H25A H 0.645705 0.256189 -0.217688 0.073 Uiso 1 1 calc R U . . .
H25B H 0.697733 0.169700 -0.162234 0.073 Uiso 1 1 calc R U . . .
H25C H 0.791023 0.250849 -0.184307 0.073 Uiso 1 1 calc R U . . .
C26 C 0.6892(3) 0.8076(2) 0.2362(2) 0.0275(6) Uani 1 1 d . . . . .
H26 H 0.672465 0.874897 0.265985 0.033 Uiso 1 1 calc R U . . .
C27 C 0.6325(3) 0.7448(2) 0.1286(2) 0.0310(7) Uani 1 1 d . . . . .
H27 H 0.571106 0.759937 0.071739 0.037 Uiso 1 1 calc R U . . .
C28 C 0.6845(3) 0.6557(2) 0.1221(2) 0.0284(6) Uani 1 1 d . . . . .
H28 H 0.664902 0.597377 0.058351 0.034 Uiso 1 1 calc R U . . .
C29 C 1.1554(3) 0.7977(2) 0.4407(2) 0.0287(6) Uani 1 1 d . . . . .
H29 H 1.202900 0.863639 0.500100 0.034 Uiso 1 1 calc R U . . .
C30 C 1.2058(3) 0.7341(2) 0.3817(2) 0.0294(6) Uani 1 1 d . . . . .
H30 H 1.292470 0.746643 0.392923 0.035 Uiso 1 1 calc R U . . .
C31 C 1.1040(3) 0.6489(2) 0.3034(2) 0.0275(6) Uani 1 1 d . . . . .
H31 H 1.108130 0.590956 0.249852 0.033 Uiso 1 1 calc R U . . .
C32 C 0.9661(2) 0.9493(2) 0.4890(2) 0.0228(6) Uani 1 1 d . . . . .
C33 C 0.1507(3) 0.0089(3) 0.2015(3) 0.0461(9) Uani 1 1 d . . . . .
H33 H 0.183840 0.047427 0.275765 0.055 Uiso 1 1 calc R U . . .
C34 C -0.0106(4) -0.1067(3) 0.2205(3) 0.0499(9) Uani 1 1 d . . . . .
H34A H -0.099347 -0.101573 0.193041 0.075 Uiso 1 1 calc R U . . .
H34B H 0.037193 -0.057360 0.294698 0.075 Uiso 1 1 calc R U . . .
H34C H -0.009109 -0.182851 0.216686 0.075 Uiso 1 1 calc R U . . .
C35 C -0.0097(4) -0.1371(3) 0.0444(3) 0.0586(11) Uani 1 1 d . . . . .
H35A H -0.095199 -0.126626 0.010018 0.088 Uiso 1 1 calc R U . . .
H35B H -0.016247 -0.215640 0.033569 0.088 Uiso 1 1 calc R U . . .
H35C H 0.043893 -0.111013 0.013112 0.088 Uiso 1 1 calc R U . . .
B1 B 0.8556(3) 0.5863(2) 0.2548(2) 0.0230(6) Uani 1 1 d . . . . .
B2 B 0.7983(3) 0.6772(2) 0.6008(2) 0.0230(6) Uani 1 1 d . . . . .
Mo1 Mo 0.89075(2) 0.80160(2) 0.45815(2) 0.02192(8) Uani 1 1 d . . . . .
N1 N 0.7124(2) 0.75465(17) 0.55904(16) 0.0209(5) Uani 1 1 d . . . . .
N2 N 0.7373(2) 0.81595(17) 0.50163(17) 0.0227(5) Uani 1 1 d . . . . .
N3 N 0.9394(2) 0.75431(17) 0.67019(16) 0.0212(5) Uani 1 1 d . . . . .
N4 N 0.9930(2) 0.81152(17) 0.62293(17) 0.0235(5) Uani 1 1 d . . . . .
N5 N 0.8206(2) 0.61611(17) 0.42462(16) 0.0199(5) Uani 1 1 d . . . . .
N6 N 0.7676(2) 0.66454(17) 0.22075(17) 0.0219(5) Uani 1 1 d . . . . .
N7 N 0.7706(2) 0.75942(17) 0.29152(17) 0.0227(5) Uani 1 1 d . . . . .
N8 N 0.9976(2) 0.66102(17) 0.31498(17) 0.0224(5) Uani 1 1 d . . . . .
N9 N 1.0296(2) 0.75276(18) 0.40182(17) 0.0235(5) Uani 1 1 d . . . . .
N10 N 0.0472(2) -0.07510(19) 0.15731(19) 0.0335(6) Uani 1 1 d . . . . .
O2 O 0.2068(3) 0.0408(2) 0.1541(2) 0.0665(8) Uani 1 1 d . . . . .
C1_1 C 0.5915(5) 0.1140(5) 0.3066(5) 0.0290(14) Uani 0.496(5) 1 d D U P A 1
H1_1 H 0.622575 0.182690 0.363266 0.035 Uiso 0.496(5) 1 calc R U P A 1
O1_1 O 0.618(2) 0.032(2) 0.3284(17) 0.036(3) Uani 0.496(5) 1 d D U P A 1
N1_1 N 0.5216(17) 0.1117(8) 0.2077(9) 0.036(3) Uani 0.496(5) 1 d D U P A 1
C2_1 C 0.4904(8) 0.2097(6) 0.1871(7) 0.055(2) Uani 0.496(5) 1 d D U P A 1
H2A_1 H 0.397425 0.198698 0.156882 0.082 Uiso 0.496(5) 1 calc R U P A 1
H2B_1 H 0.521161 0.224088 0.136544 0.082 Uiso 0.496(5) 1 calc R U P A 1
H2C_1 H 0.531318 0.272713 0.253895 0.082 Uiso 0.496(5) 1 calc R U P A 1
C3_1 C 0.4665(7) 0.0093(6) 0.1186(6) 0.054(2) Uani 0.496(5) 1 d D U P A 1
H3A_1 H 0.493700 0.016201 0.063982 0.081 Uiso 0.496(5) 1 calc R U P A 1
H3B_1 H 0.372966 -0.007470 0.088508 0.081 Uiso 0.496(5) 1 calc R U P A 1
H3C_1 H 0.495257 -0.050413 0.142752 0.081 Uiso 0.496(5) 1 calc R U P A 1
C1_2 C 0.5220(6) 0.0343(5) 0.2359(5) 0.0341(16) Uani 0.504(5) 1 d D U P A 2
H1_2 H 0.468369 -0.036835 0.188607 0.041 Uiso 0.504(5) 1 calc R U P A 2
O1_2 O 0.598(2) 0.041(2) 0.3250(15) 0.031(3) Uani 0.504(5) 1 d D U P A 2
N1_2 N 0.5084(16) 0.1182(9) 0.1994(8) 0.034(3) Uani 0.504(5) 1 d D U P A 2
C2_2 C 0.4137(7) 0.1030(7) 0.0930(5) 0.056(2) Uani 0.504(5) 1 d D U P A 2
H2A_2 H 0.351897 0.145458 0.098042 0.084 Uiso 0.504(5) 1 calc R U P A 2
H2B_2 H 0.368983 0.024580 0.055459 0.084 Uiso 0.504(5) 1 calc R U P A 2
H2C_2 H 0.456288 0.128769 0.053796 0.084 Uiso 0.504(5) 1 calc R U P A 2
C3_2 C 0.5830(6) 0.2297(5) 0.2682(6) 0.0422(18) Uani 0.504(5) 1 d D U P A 2
H3A_2 H 0.525750 0.278275 0.267623 0.063 Uiso 0.504(5) 1 calc R U P A 2
H3B_2 H 0.643305 0.255635 0.242467 0.063 Uiso 0.504(5) 1 calc R U P A 2
H3C_2 H 0.630414 0.230631 0.340959 0.063 Uiso 0.504(5) 1 calc R U P A 2

loop_
_atom_site_aniso_label
_atom_site_aniso_U_11
_atom_site_aniso_U_22
_atom_site_aniso_U_33
_atom_site_aniso_U_23
_atom_site_aniso_U_13
_atom_site_aniso_U_12
C1 0.0268(15) 0.0257(13) 0.0242(14) 0.0100(11) 0.0110(12) 0.0062(11)
C2 0.0214(14) 0.0307(14) 0.0259(15) 0.0071(12) 0.0114(12) 0.0060(11)
C3 0.0224(14) 0.0276(14) 0.0227(14) 0.0056(11) 0.0119(12) -0.0009(11)
C4 0.0210(14) 0.0298(14) 0.0235(14) 0.0065(11) 0.0094(12) 0.0009(11)
C5 0.0240(15) 0.0344(15) 0.0171(14) 0.0038(12) 0.0046(12) 0.0030(12)
C6 0.0260(15) 0.0312(14) 0.0164(13) 0.0061(11) 0.0077(12) 0.0058(12)
C7 0.0207(13) 0.0262(13) 0.0199(13) 0.0098(11) 0.0088(11) 0.0040(11)
C8 0.0304(15) 0.0256(14) 0.0200(14) 0.0035(11) 0.0104(12) -0.0071(12)
C9 0.0327(16) 0.0377(16) 0.0172(14) 0.0065(12) 0.0098(13) -0.0007(13)
C10 0.0228(14) 0.0310(14) 0.0224(14) 0.0125(11) 0.0092(12) 0.0029(11)
C11 0.0238(14) 0.0236(13) 0.0240(14) 0.0077(11) 0.0076(12) 0.0001(11)
C12 0.0255(14) 0.0275(14) 0.0169(13) 0.0055(11) 0.0074(11) 0.0034(11)
C13 0.0299(16) 0.0401(17) 0.0292(16) 0.0147(13) 0.0122(13) -0.0019(13)
C14 0.0171(13) 0.0260(13) 0.0166(13) 0.0075(10) 0.0043(11) 0.0020(10)
C15 0.0243(14) 0.0297(14) 0.0218(14) 0.0117(11) 0.0094(12) 0.0061(11)
C16 0.0293(16) 0.0328(15) 0.0252(15) 0.0129(12) 0.0100(13) 0.0140(12)
C17 0.0248(15) 0.0311(14) 0.0205(14) 0.0069(11) 0.0091(12) 0.0094(12)
C18 0.0149(13) 0.0261(13) 0.0201(13) 0.0055(11) 0.0051(11) 0.0020(10)
C19 0.0211(14) 0.0291(14) 0.0190(13) 0.0079(11) 0.0094(11) 0.0053(11)
C20 0.0208(14) 0.0354(15) 0.0231(14) 0.0104(12) 0.0095(12) 0.0039(12)
C21 0.0258(15) 0.0292(14) 0.0252(15) 0.0052(12) 0.0073(12) 0.0005(12)
C22 0.0267(15) 0.0330(15) 0.0236(15) 0.0030(12) 0.0112(13) 0.0030(12)
C23 0.0308(16) 0.0396(16) 0.0262(15) 0.0079(13) 0.0172(13) 0.0044(13)
C24 0.0245(15) 0.0311(15) 0.0234(14) 0.0079(12) 0.0108(12) 0.0027(12)
C25 0.049(2) 0.050(2) 0.0336(18) -0.0031(15) 0.0215(17) -0.0029(17)
C26 0.0266(15) 0.0315(15) 0.0296(15) 0.0157(12) 0.0136(13) 0.0092(12)
C27 0.0253(15) 0.0428(17) 0.0236(15) 0.0148(13) 0.0068(12) 0.0095(13)
C28 0.0256(15) 0.0353(15) 0.0187(14) 0.0075(12) 0.0069(12) 0.0027(12)
C29 0.0234(15) 0.0352(15) 0.0235(15) 0.0093(12) 0.0094(12) -0.0002(12)
C30 0.0198(14) 0.0424(16) 0.0238(15) 0.0113(13) 0.0096(12) 0.0015(12)
C31 0.0244(15) 0.0363(15) 0.0236(14) 0.0093(12) 0.0135(12) 0.0061(12)
C32 0.0222(14) 0.0330(14) 0.0151(13) 0.0094(11) 0.0093(11) 0.0070(11)
C33 0.043(2) 0.0353(18) 0.045(2) 0.0042(15) 0.0127(17) 0.0013(15)
C34 0.058(2) 0.049(2) 0.052(2) 0.0181(17) 0.034(2) 0.0142(18)
C35 0.065(3) 0.051(2) 0.035(2) 0.0050(17) 0.0091(19) -0.0012(19)
B1 0.0171(15) 0.0264(15) 0.0203(15) 0.0048(12) 0.0061(12) 0.0018(12)
B2 0.0241(16) 0.0238(15) 0.0189(15) 0.0073(12) 0.0086(13) 0.0016(12)
Mo1 0.02163(13) 0.02317(12) 0.01906(12) 0.00652(9) 0.00898(10) 0.00120(9)
N1 0.0209(11) 0.0224(11) 0.0171(11) 0.0056(9) 0.0083(9) 0.0009(9)
N2 0.0243(12) 0.0244(11) 0.0194(11) 0.0091(9) 0.0095(10) 0.0034(9)
N3 0.0214(11) 0.0255(11) 0.0164(11) 0.0072(9) 0.0089(9) 0.0025(9)
N4 0.0245(12) 0.0246(11) 0.0194(11) 0.0052(9) 0.0108(10) 0.0010(9)
N5 0.0162(11) 0.0259(11) 0.0146(11) 0.0058(9) 0.0056(9) 0.0021(9)
N6 0.0209(11) 0.0270(11) 0.0183(11) 0.0076(9) 0.0101(9) 0.0033(9)
N7 0.0215(12) 0.0249(11) 0.0215(12) 0.0075(9) 0.0101(10) 0.0040(9)
N8 0.0218(12) 0.0274(11) 0.0166(11) 0.0063(9) 0.0091(9) 0.0027(9)
N9 0.0222(12) 0.0256(11) 0.0179(11) 0.0046(9) 0.0074(10) 0.0012(9)
N10 0.0370(15) 0.0293(13) 0.0254(13) 0.0060(10) 0.0091(11) 0.0020(11)
O2 0.0623(18) 0.0573(16) 0.076(2) 0.0216(15) 0.0339(16) -0.0054(14)
C1_1 0.024(3) 0.029(3) 0.036(3) 0.011(3) 0.015(3) 0.007(2)
O1_1 0.023(5) 0.036(6) 0.049(5) 0.020(4) 0.012(4) 0.011(4)
N1_1 0.037(6) 0.032(5) 0.033(4) 0.014(3) 0.009(4) 0.005(4)
C2_1 0.054(5) 0.042(4) 0.067(6) 0.031(4) 0.017(4) 0.014(4)
C3_1 0.059(5) 0.049(4) 0.037(4) 0.005(3) 0.012(4) 0.008(4)
C1_2 0.034(3) 0.029(3) 0.033(3) 0.009(3) 0.012(3) 0.001(3)
O1_2 0.038(8) 0.031(4) 0.033(4) 0.017(3) 0.018(4) 0.019(4)
N1_2 0.029(5) 0.039(5) 0.039(5) 0.024(4) 0.013(4) 0.008(4)
C2_2 0.054(5) 0.074(5) 0.041(4) 0.035(4) 0.013(3) 0.012(4)
C3_2 0.034(4) 0.037(3) 0.061(5) 0.024(3) 0.020(3) 0.010(3)

loop_
_atom_type_symbol
_atom_type_description
_atom_type_scat_dispersion_real
_atom_type_scat_dispersion_imag
_atom_type_scat_source
C C 0.0033 0.0016 'International Tables Vol C Tables 4.2.6.8 and 6.1.1.4'
H H 0.0000 0.0000 'International Tables Vol C Tables 4.2.6.8 and 6.1.1.4'
B B 0.0013 0.0007 'International Tables Vol C Tables 4.2.6.8 and 6.1.1.4'
Mo Mo -1.6832 0.6857 'International Tables Vol C Tables 4.2.6.8 and 6.1.1.4'
N N 0.0061 0.0033 'International Tables Vol C Tables 4.2.6.8 and 6.1.1.4'
O O 0.0106 0.0060 'International Tables Vol C Tables 4.2.6.8 and 6.1.1.4'

loop_
_geom_angle_atom_site_label_1
_geom_angle_atom_site_label_2
_geom_angle_atom_site_label_3
_geom_angle
_geom_angle_site_symmetry_1
_geom_angle_site_symmetry_3
_geom_angle_publ_flag
N2 C1 C2 110.5(2) . . ?
N2 C1 H1 124.8 . . ?
C2 C1 H1 124.8 . . ?
C3 C2 C1 104.8(2) . . ?
C3 C2 H2 127.6 . . ?
C1 C2 H2 127.6 . . ?
N1 C3 C2 109.3(2) . . ?
N1 C3 H3 125.4 . . ?
C2 C3 H3 125.4 . . ?
N4 C4 C5 110.5(2) . . ?
N4 C4 H4 124.8 . . ?
C5 C4 H4 124.8 . . ?
C4 C5 C6 105.0(2) . . ?
C4 C5 H5 127.5 . . ?
C6 C5 H5 127.5 . . ?
N3 C6 C5 108.9(2) . . ?
N3 C6 H6 125.5 . . ?
C5 C6 H6 125.5 . . ?
C8 C7 C12 115.0(2) . . ?
C8 C7 B2 125.2(2) . . ?
C12 C7 B2 119.2(2) . . ?
C9 C8 C7 122.4(2) . . ?
C9 C8 H8 118.8 . . ?
C7 C8 H8 118.8 . . ?
C8 C9 C10 121.5(3) . . ?
C8 C9 H9 119.2 . . ?
C10 C9 H9 119.2 . . ?
C11 C10 C9 117.1(2) . . ?
C11 C10 C13 121.1(2) . . ?
C9 C10 C13 121.8(3) . . ?
C12 C11 C10 121.1(2) . . ?
C12 C11 H11 119.4 . . ?
C10 C11 H11 119.4 . . ?
C11 C12 C7 122.8(2) . . ?
C11 C12 H12 118.6 . . ?
C7 C12 H12 118.6 . . ?
C10 C13 H13A 109.5 . . ?
C10 C13 H13B 109.5 . . ?
H13A C13 H13B 109.5 . . ?
C10 C13 H13C 109.5 . . ?
H13A C13 H13C 109.5 . . ?
H13B C13 H13C 109.5 . . ?
N5 C14 C15 119.2(2) . . ?
N5 C14 B2 119.5(2) . . ?
C15 C14 B2 120.9(2) . . ?
C16 C15 C14 120.8(3) . . ?
C16 C15 H15 119.6 . . ?
C14 C15 H15 119.6 . . ?
C15 C16 C17 119.0(3) . . ?
C15 C16 H16 120.5 . . ?
C17 C16 H16 120.5 . . ?
C16 C17 C18 120.4(3) . . ?
C16 C17 H17 119.8 . . ?
C18 C17 H17 119.8 . . ?
N5 C18 C17 119.1(2) . . ?
N5 C18 B1 118.9(2) . . ?
C17 C18 B1 121.5(2) . . ?
C20 C19 C24 115.0(2) . . ?
C20 C19 B1 122.5(2) . . ?
C24 C19 B1 121.9(2) . . ?
C21 C20 C19 122.8(3) . . ?
C21 C20 H20 118.6 . . ?
C19 C20 H20 118.6 . . ?
C22 C21 C20 121.3(3) . . ?
C22 C21 H21 119.4 . . ?
C20 C21 H21 119.4 . . ?
C21 C22 C23 117.1(3) . . ?
C21 C22 C25 121.2(3) . . ?
C23 C22 C25 121.6(3) . . ?
C24 C23 C22 121.3(3) . . ?
C24 C23 H23 119.3 . . ?
C22 C23 H23 119.3 . . ?
C23 C24 C19 122.5(3) . . ?
C23 C24 H24 118.8 . . ?
C19 C24 H24 118.8 . . ?
C22 C25 H25A 109.5 . . ?
C22 C25 H25B 109.5 . . ?
H25A C25 H25B 109.5 . . ?
C22 C25 H25C 109.5 . . ?
H25A C25 H25C 109.5 . . ?
H25B C25 H25C 109.5 . . ?
N7 C26 C27 109.9(3) . . ?
N7 C26 H26 125.1 . . ?
C27 C26 H26 125.1 . . ?
C28 C27 C26 105.2(2) . . ?
C28 C27 H27 127.4 . . ?
C26 C27 H27 127.4 . . ?
N6 C28 C27 109.0(2) . . ?
N6 C28 H28 125.5 . . ?
C27 C28 H28 125.5 . . ?
N9 C29 C30 110.0(2) . . ?
N9 C29 H29 125.0 . . ?
C30 C29 H29 125.0 . . ?
C31 C30 C29 105.4(2) . . ?
C31 C30 H30 127.3 . . ?
C29 C30 H30 127.3 . . ?
N8 C31 C30 108.9(2) . . ?
N8 C31 H31 125.6 . . ?
C30 C31 H31 125.6 . . ?
C32 C32 Mo1 172.3(3) 2_776 . ?
O2 C33 N10 125.3(3) . . ?
O2 C33 H33 117.4 . . ?
N10 C33 H33 117.4 . . ?
N10 C34 H34A 109.5 . . ?
N10 C34 H34B 109.5 . . ?
H34A C34 H34B 109.5 . . ?
N10 C34 H34C 109.5 . . ?
H34A C34 H34C 109.5 . . ?
H34B C34 H34C 109.5 . . ?
N10 C35 H35A 109.5 . . ?
N10 C35 H35B 109.5 . . ?
H35A C35 H35B 109.5 . . ?
N10 C35 H35C 109.5 . . ?
H35A C35 H35C 109.5 . . ?
H35B C35 H35C 109.5 . . ?
N8 B1 N6 106.2(2) . . ?
N8 B1 C19 113.1(2) . . ?
N6 B1 C19 106.1(2) . . ?
N8 B1 C18 103.2(2) . . ?
N6 B1 C18 112.1(2) . . ?
C19 B1 C18 115.8(2) . . ?
N3 B2 N1 105.7(2) . . ?
N3 B2 C7 114.5(2) . . ?
N1 B2 C7 106.5(2) . . ?
N3 B2 C14 103.6(2) . . ?
N1 B2 C14 112.4(2) . . ?
C7 B2 C14 113.9(2) . . ?
C32 Mo1 N2 101.10(10) . . ?
C32 Mo1 N7 98.80(10) . . ?
N2 Mo1 N7 93.75(8) . . ?
C32 Mo1 N4 92.60(10) . . ?
N2 Mo1 N4 82.67(8) . . ?
N7 Mo1 N4 168.51(8) . . ?
C32 Mo1 N9 89.92(10) . . ?
N2 Mo1 N9 168.88(8) . . ?
N7 Mo1 N9 83.01(8) . . ?
N4 Mo1 N9 98.44(8) . . ?
C32 Mo1 N5 173.46(10) . . ?
N2 Mo1 N5 84.58(8) . . ?
N7 Mo1 N5 83.93(8) . . ?
N4 Mo1 N5 84.87(8) . . ?
N9 Mo1 N5 84.50(8) . . ?
C3 N1 N2 108.6(2) . . ?
C3 N1 B2 128.7(2) . . ?
N2 N1 B2 122.6(2) . . ?
C1 N2 N1 106.8(2) . . ?
C1 N2 Mo1 133.41(18) . . ?
N1 N2 Mo1 119.77(16) . . ?
C6 N3 N4 108.7(2) . . ?
C6 N3 B2 132.8(2) . . ?
N4 N3 B2 118.3(2) . . ?
C4 N4 N3 106.9(2) . . ?
C4 N4 Mo1 130.47(18) . . ?
N3 N4 Mo1 122.64(15) . . ?
C14 N5 C18 121.1(2) . . ?
C14 N5 Mo1 117.15(16) . . ?
C18 N5 Mo1 117.40(16) . . ?
C28 N6 N7 108.4(2) . . ?
C28 N6 B1 128.4(2) . . ?
N7 N6 B1 123.0(2) . . ?
C26 N7 N6 107.6(2) . . ?
C26 N7 Mo1 132.82(19) . . ?
N6 N7 Mo1 119.60(16) . . ?
C31 N8 N9 108.8(2) . . ?
C31 N8 B1 132.1(2) . . ?
N9 N8 B1 118.9(2) . . ?
C29 N9 N8 106.9(2) . . ?
C29 N9 Mo1 130.63(18) . . ?
N8 N9 Mo1 122.45(16) . . ?
C33 N10 C34 120.9(3) . . ?
C33 N10 C35 120.6(3) . . ?
C34 N10 C35 118.5(3) . . ?
O1_1 C1_1 N1_1 123.7(13) . . ?
O1_1 C1_1 H1_1 118.1 . . ?
N1_1 C1_1 H1_1 118.1 . . ?
C1_1 N1_1 C3_1 121.0(8) . . ?
C1_1 N1_1 C2_1 121.4(9) . . ?
C3_1 N1_1 C2_1 117.4(8) . . ?
N1_1 C2_1 H2A_1 109.5 . . ?
N1_1 C2_1 H2B_1 109.5 . . ?
H2A_1 C2_1 H2B_1 109.5 . . ?
N1_1 C2_1 H2C_1 109.5 . . ?
H2A_1 C2_1 H2C_1 109.5 . . ?
H2B_1 C2_1 H2C_1 109.5 . . ?
N1_1 C3_1 H3A_1 109.5 . . ?
N1_1 C3_1 H3B_1 109.5 . . ?
H3A_1 C3_1 H3B_1 109.5 . . ?
N1_1 C3_1 H3C_1 109.5 . . ?
H3A_1 C3_1 H3C_1 109.5 . . ?
H3B_1 C3_1 H3C_1 109.5 . . ?
O1_2 C1_2 N1_2 125.6(13) . . ?
O1_2 C1_2 H1_2 117.2 . . ?
N1_2 C1_2 H1_2 117.2 . . ?
C1_2 N1_2 C3_2 120.4(8) . . ?
C1_2 N1_2 C2_2 121.9(9) . . ?
C3_2 N1_2 C2_2 117.6(8) . . ?
N1_2 C2_2 H2A_2 109.5 . . ?
N1_2 C2_2 H2B_2 109.5 . . ?
H2A_2 C2_2 H2B_2 109.5 . . ?
N1_2 C2_2 H2C_2 109.5 . . ?
H2A_2 C2_2 H2C_2 109.5 . . ?
H2B_2 C2_2 H2C_2 109.5 . . ?
N1_2 C3_2 H3A_2 109.5 . . ?
N1_2 C3_2 H3B_2 109.5 . . ?
H3A_2 C3_2 H3B_2 109.5 . . ?
N1_2 C3_2 H3C_2 109.5 . . ?
H3A_2 C3_2 H3C_2 109.5 . . ?
H3B_2 C3_2 H3C_2 109.5 . . ?

loop_
_geom_bond_atom_site_label_1
_geom_bond_atom_site_label_2
_geom_bond_distance
_geom_bond_site_symmetry_2
_geom_bond_publ_flag
C1 N2 1.340(3) . ?
C1 C2 1.392(4) . ?
C1 H1 0.9500 . ?
C2 C3 1.377(4) . ?
C2 H2 0.9500 . ?
C3 N1 1.351(3) . ?
C3 H3 0.9500 . ?
C4 N4 1.338(3) . ?
C4 C5 1.385(4) . ?
C4 H4 0.9500 . ?
C5 C6 1.385(4) . ?
C5 H5 0.9500 . ?
C6 N3 1.346(3) . ?
C6 H6 0.9500 . ?
C7 C8 1.401(4) . ?
C7 C12 1.405(4) . ?
C7 B2 1.620(4) . ?
C8 C9 1.387(4) . ?
C8 H8 0.9500 . ?
C9 C10 1.392(4) . ?
C9 H9 0.9500 . ?
C10 C11 1.389(4) . ?
C10 C13 1.509(4) . ?
C11 C12 1.386(4) . ?
C11 H11 0.9500 . ?
C12 H12 0.9500 . ?
C13 H13A 0.9800 . ?
C13 H13B 0.9800 . ?
C13 H13C 0.9800 . ?
C14 N5 1.363(3) . ?
C14 C15 1.389(4) . ?
C14 B2 1.633(4) . ?
C15 C16 1.372(4) . ?
C15 H15 0.9500 . ?
C16 C17 1.378(4) . ?
C16 H16 0.9500 . ?
C17 C18 1.393(4) . ?
C17 H17 0.9500 . ?
C18 N5 1.367(3) . ?
C18 B1 1.632(4) . ?
C19 C20 1.398(4) . ?
C19 C24 1.402(4) . ?
C19 B1 1.611(4) . ?
C20 C21 1.388(4) . ?
C20 H20 0.9500 . ?
C21 C22 1.385(4) . ?
C21 H21 0.9500 . ?
C22 C23 1.394(4) . ?
C22 C25 1.509(4) . ?
C23 C24 1.386(4) . ?
C23 H23 0.9500 . ?
C24 H24 0.9500 . ?
C25 H25A 0.9800 . ?
C25 H25B 0.9800 . ?
C25 H25C 0.9800 . ?
C26 N7 1.333(3) . ?
C26 C27 1.388(4) . ?
C26 H26 0.9500 . ?
C27 C28 1.377(4) . ?
C27 H27 0.9500 . ?
C28 N6 1.347(3) . ?
C28 H28 0.9500 . ?
C29 N9 1.342(3) . ?
C29 C30 1.382(4) . ?
C29 H29 0.9500 . ?
C30 C31 1.375(4) . ?
C30 H30 0.9500 . ?
C31 N8 1.346(3) . ?
C31 H31 0.9500 . ?
C32 C32 1.335(5) 2_776 ?
C32 Mo1 1.864(3) . ?
C33 O2 1.226(4) . ?
C33 N10 1.328(4) . ?
C33 H33 0.9500 . ?
C34 N10 1.439(4) . ?
C34 H34A 0.9800 . ?
C34 H34B 0.9800 . ?
C34 H34C 0.9800 . ?
C35 N10 1.447(4) . ?
C35 H35A 0.9800 . ?
C35 H35B 0.9800 . ?
C35 H35C 0.9800 . ?
B1 N8 1.579(4) . ?
B1 N6 1.579(4) . ?
B2 N3 1.585(4) . ?
B2 N1 1.586(4) . ?
Mo1 N2 2.139(2) . ?
Mo1 N7 2.143(2) . ?
Mo1 N4 2.177(2) . ?
Mo1 N9 2.179(2) . ?
Mo1 N5 2.301(2) . ?
N1 N2 1.374(3) . ?
N3 N4 1.377(3) . ?
N6 N7 1.368(3) . ?
N8 N9 1.370(3) . ?
C1_1 O1_1 1.229(16) . ?
C1_1 N1_1 1.339(10) . ?
C1_1 H1_1 0.9500 . ?
N1_1 C3_1 1.444(11) . ?
N1_1 C2_1 1.444(10) . ?
C2_1 H2A_1 0.9800 . ?
C2_1 H2B_1 0.9800 . ?
C2_1 H2C_1 0.9800 . ?
C3_1 H3A_1 0.9800 . ?
C3_1 H3B_1 0.9800 . ?
C3_1 H3C_1 0.9800 . ?
C1_2 O1_2 1.224(16) . ?
C1_2 N1_2 1.335(10) . ?
C1_2 H1_2 0.9500 . ?
N1_2 C3_2 1.449(11) . ?
N1_2 C2_2 1.452(10) . ?
C2_2 H2A_2 0.9800 . ?
C2_2 H2B_2 0.9800 . ?
C2_2 H2C_2 0.9800 . ?
C3_2 H3A_2 0.9800 . ?
C3_2 H3B_2 0.9800 . ?
C3_2 H3C_2 0.9800 . ?
